data_1538558
loop_
_publ_author_name
'Schneider, A.'
'Gattow, G.'

_publ_section_title
;
 Beitrag zum System Aluminium-Selen
;
_journal_name_full 'Zeitschrift fuer Anorganische und Allgemeine Chemie'
_journal_page_first 49
_journal_page_last 59
_journal_volume 277
_journal_year 1954
_chemical_formula_sum 'Al1.33 Se2'
_space_group_IT_number 186
_symmetry_space_group_name_Hall 'P 6c -2c'
_symmetry_space_group_name_H-M 'P 63 m c'
_cell_angle_alpha 90
_cell_angle_beta 90
_cell_angle_gamma 120
_cell_formula_units_Z 1
_cell_length_a 3.89
_cell_length_b 3.89
_cell_length_c 6.3
_cell_volume 82.560
_citation_journal_id_ASTM ZAACAB
_cod_data_source_file Schneider_ZAACAB_1954_885.cif
_cod_data_source_block Al1.33Se2
_cod_original_cell_volume 82.56014
_cod_database_code 1538558

loop_
_symmetry_equiv_pos_as_xyz
x,y,z
x-y,x,z+1/2
-y,x-y,z
-x,-y,z+1/2
-x+y,-x,z
y,-x+y,z+1/2
y,x,z+1/2
-x+y,y,z
-x,-x+y,z+1/2
-y,-x,z
x-y,-y,z+1/2
x,x-y,z

loop_
_atom_site_label
_atom_site_type_symbol
_atom_site_fract_x
_atom_site_fract_y
_atom_site_fract_z
_atom_site_occupancy
_atom_site_U_iso_or_equiv
Se1 Se-2 0.3333 0.6667 0 1 0.0
Al1 Al+3 0.3333 0.6667 0.375 0.6667 0.0
